data_1554291
loop_
_publ_author_name
'Liu, Yan'
'Zeng, Jing'
'Sun, Jiuchang'
'Cai, Lei'
'Zhao, Yueqi'
'Fang, Jing'
'Hu, Bo'
'Shu, Penghua'
'Meng, Lingkui'
'Wan, Qian'

_publ_section_title
;
 1,4-Dithiothreitol mediated cleavage of the acetal and ketal type of diol
 protecting groups
;
_journal_issue 16
_journal_name_full 'Organic Chemistry Frontiers'
_journal_page_first 2427
_journal_paper_doi 10.1039/C8QO00247A
_journal_volume 5
_journal_year 2018
_chemical_absolute_configuration ad
_chemical_formula_sum 'C11 H14 O2 S2'
_chemical_formula_weight 242.34
_space_group_crystal_system monoclinic
_space_group_IT_number 5
_space_group_name_Hall 'C 2y'
_space_group_name_H-M_alt 'C 1 2 1'
_atom_sites_solution_hydrogens geom
_audit_creation_method SHELXL-2014/7
_audit_update_record
;
2017-11-06 deposited with the CCDC.
2018-03-27 downloaded from the CCDC.
;
_cell_angle_alpha 90
_cell_angle_beta 121.7170(10)
_cell_angle_gamma 90
_cell_formula_units_Z 8
_cell_length_a 27.4221(8)
_cell_length_b 5.1994(2)
_cell_length_c 19.0212(6)
_cell_measurement_reflns_used 9392
_cell_measurement_temperature 298(2)
_cell_measurement_theta_max 69.85
_cell_measurement_theta_min 3.79
_cell_volume 2306.99(14)
_computing_cell_refinement 'Bruker SAINT'
_computing_data_collection 'Bruker APEX2'
_computing_data_reduction 'Bruker SAINT'
_computing_molecular_graphics 'Bruker SHELXTL'
_computing_publication_material 'Bruker SHELXTL'
_computing_structure_refinement 'SHELXL-2014/7 (Sheldrick, 2014)'
_computing_structure_solution 'SHELXS-97 (Sheldrick, 2008)'
_diffrn_ambient_temperature 298(2)
_diffrn_measured_fraction_theta_full 0.975
_diffrn_measured_fraction_theta_max 0.975
_diffrn_measurement_device_type 'Bruker APEX-II CCD'
_diffrn_measurement_method '\f and \w scans'
_diffrn_radiation_type CuK\a
_diffrn_radiation_wavelength 1.54178
_diffrn_reflns_av_R_equivalents 0.0557
_diffrn_reflns_av_unetI/netI 0.0544
_diffrn_reflns_Laue_measured_fraction_full 0.975
_diffrn_reflns_Laue_measured_fraction_max 0.975
_diffrn_reflns_limit_h_max 31
_diffrn_reflns_limit_h_min -32
_diffrn_reflns_limit_k_max 5
_diffrn_reflns_limit_k_min -5
_diffrn_reflns_limit_l_max 22
_diffrn_reflns_limit_l_min -21
_diffrn_reflns_number 13668
_diffrn_reflns_point_group_measured_fraction_full 0.910
_diffrn_reflns_point_group_measured_fraction_max 0.911
_diffrn_reflns_theta_full 64.933
_diffrn_reflns_theta_max 64.933
_diffrn_reflns_theta_min 3.307
_exptl_absorpt_coefficient_mu 4.004
_exptl_absorpt_correction_type none
_exptl_crystal_colour colorless
_exptl_crystal_density_diffrn 1.395
_exptl_crystal_description needle
_exptl_crystal_F_000 1024
_exptl_crystal_recrystallization_method 'Re-crystallisation from solvent'
_exptl_crystal_size_max 0.200
_exptl_crystal_size_mid 0.040
_exptl_crystal_size_min 0.020
_refine_diff_density_max 0.388
_refine_diff_density_min -0.187
_refine_diff_density_rms 0.052
_refine_ls_abs_structure_details
; 
 Flack x determined using 1333 quotients [(I+)-(I-)]/[(I+)+(I-)] 
 (Parsons, Flack and Wagner, Acta Cryst. B69 (2013) 249-259). 
;
_refine_ls_abs_structure_Flack 0.078(14)
_refine_ls_extinction_method none
_refine_ls_goodness_of_fit_ref 1.094
_refine_ls_hydrogen_treatment constr
_refine_ls_matrix_type full
_refine_ls_number_parameters 275
_refine_ls_number_reflns 3570
_refine_ls_number_restraints 1
_refine_ls_restrained_S_all 1.093
_refine_ls_R_factor_all 0.0409
_refine_ls_R_factor_gt 0.0400
_refine_ls_shift/su_max 0.026
_refine_ls_shift/su_mean 0.001
_refine_ls_structure_factor_coef Fsqd
_refine_ls_weighting_details 'w=1/[\s^2^(Fo^2^)+(0.0576P)^2^+1.1394P] where P=(Fo^2^+2Fc^2^)/3'
_refine_ls_weighting_scheme calc
_refine_ls_wR_factor_gt 0.1050
_refine_ls_wR_factor_ref 0.1096
_reflns_Friedel_coverage 0.664
_reflns_Friedel_fraction_full 0.828
_reflns_Friedel_fraction_max 0.829
_reflns_number_gt 3486
_reflns_number_total 3570
_reflns_threshold_expression 'I > 2\s(I)'
_cod_data_source_file c8qo00247a2.cif
_cod_data_source_block cu_170510C_0m
_cod_original_cell_volume 2306.99(13)
_cod_original_sg_symbol_H-M 'C 2'
_cod_database_code 1554291
_shelx_shelxl_version_number 2014/7
_shelx_space_group_comment
; 
The symmetry employed for this shelxl refinement is uniquely defined 
by the following loop, which should always be used as a source of 
symmetry information in preference to the above space-group names. 
They are only intended as comments. 
;
_shelx_estimated_absorpt_t_min 0.501
_shelx_estimated_absorpt_t_max 0.924

loop_
_space_group_symop_operation_xyz
'x, y, z'
'-x, y, -z'
'x+1/2, y+1/2, z'
'-x+1/2, y+1/2, -z'

loop_
_atom_site_label
_atom_site_type_symbol
_atom_site_fract_x
_atom_site_fract_y
_atom_site_fract_z
_atom_site_U_iso_or_equiv
_atom_site_adp_type
_atom_site_occupancy
_atom_site_site_symmetry_order
_atom_site_calc_flag
_atom_site_refinement_flags_posn
_atom_site_refinement_flags_adp
C1 C 0.16483(17) 0.5962(9) 0.2404(3) 0.0467(10) Uani 1 1 d . .
C2 C 0.1504(2) 0.3806(10) 0.2685(4) 0.0593(12) Uani 1 1 d . .
H2 H 0.1743 0.3253 0.3228 0.071 Uiso 1 1 calc R U
C3 C 0.1006(2) 0.2483(13) 0.2161(5) 0.0738(17) Uani 1 1 d . .
H3 H 0.0911 0.1028 0.2348 0.089 Uiso 1 1 calc R U
C4 C 0.0647(2) 0.3310(14) 0.1358(5) 0.0777(19) Uani 1 1 d . .
H4 H 0.0314 0.2400 0.1005 0.093 Uiso 1 1 calc R U
C5 C 0.0779(2) 0.5434(15) 0.1082(4) 0.0751(17) Uani 1 1 d . .
H5 H 0.0531 0.6009 0.0545 0.090 Uiso 1 1 calc R U
C6 C 0.1284(2) 0.6759(11) 0.1600(3) 0.0558(12) Uani 1 1 d . .
H6 H 0.1377 0.8196 0.1403 0.067 Uiso 1 1 calc R U
C7 C 0.21993(17) 0.7412(9) 0.2946(2) 0.0421(9) Uani 1 1 d . .
H7 H 0.2173 0.9068 0.2683 0.051 Uiso 1 1 calc R U
C8 C 0.2965(2) 0.9596(11) 0.4527(3) 0.0528(11) Uani 1 1 d . .
H8A H 0.2985 1.0944 0.4191 0.063 Uiso 1 1 calc R U
H8B H 0.2993 1.0408 0.5006 0.063 Uiso 1 1 calc R U
C9 C 0.34818(18) 0.7804(11) 0.4823(2) 0.0510(11) Uani 1 1 d . .
H9 H 0.3352 0.6033 0.4802 0.061 Uiso 1 1 calc R U
C10 C 0.37569(19) 0.7941(11) 0.4318(3) 0.0532(11) Uani 1 1 d . .
H10 H 0.3977 0.9546 0.4464 0.064 Uiso 1 1 calc R U
C11 C 0.33409(18) 0.7953(10) 0.3385(3) 0.0483(10) Uani 1 1 d . .
H11A H 0.3559 0.7713 0.3122 0.058 Uiso 1 1 calc R U
H11B H 0.3163 0.9637 0.3225 0.058 Uiso 1 1 calc R U
C12 C 0.34732(18) 0.3854(9) 0.0368(3) 0.0455(10) Uani 1 1 d . .
C13 C 0.29542(19) 0.2677(10) -0.0149(3) 0.0528(11) Uani 1 1 d . .
H13 H 0.2859 0.1186 0.0023 0.063 Uiso 1 1 calc R U
C14 C 0.2572(2) 0.3695(13) -0.0923(3) 0.0667(15) Uani 1 1 d . .
H14 H 0.2223 0.2882 -0.1268 0.080 Uiso 1 1 calc R U
C15 C 0.2705(3) 0.5871(13) -0.1180(3) 0.0680(15) Uani 1 1 d . .
H15 H 0.2446 0.6563 -0.1696 0.082 Uiso 1 1 calc R U
C16 C 0.3215(3) 0.7029(12) -0.0684(4) 0.0708(15) Uani 1 1 d . .
H16 H 0.3306 0.8502 -0.0868 0.085 Uiso 1 1 calc R U
C17 C 0.3602(2) 0.6070(11) 0.0089(3) 0.0605(12) Uani 1 1 d . .
H17 H 0.3949 0.6907 0.0424 0.073 Uiso 1 1 calc R U
C18 C 0.38748(18) 0.2715(10) 0.1215(3) 0.0489(10) Uani 1 1 d . .
H18 H 0.3739 0.0981 0.1227 0.059 Uiso 1 1 calc R U
C19 C 0.41610(19) 0.2600(12) 0.2851(3) 0.0557(12) Uani 1 1 d . .
H19A H 0.3961 0.2754 0.3145 0.067 Uiso 1 1 calc R U
H19B H 0.4116 0.0840 0.2657 0.067 Uiso 1 1 calc R U
C20 C 0.4794(2) 0.3106(12) 0.3456(3) 0.0571(12) Uani 1 1 d . .
H20 H 0.4950 0.1660 0.3844 0.069 Uiso 1 1 calc R U
C21 C 0.51491(18) 0.3386(11) 0.3064(3) 0.0526(11) Uani 1 1 d . .
H21 H 0.5052 0.5063 0.2787 0.063 Uiso 1 1 calc R U
C22 C 0.5024(2) 0.1365(11) 0.2401(3) 0.0619(14) Uani 1 1 d . .
H22A H 0.4841 -0.0105 0.2484 0.074 Uiso 1 1 calc R U
H22B H 0.5385 0.0782 0.2479 0.074 Uiso 1 1 calc R U
O1 O 0.39014(16) 0.8396(8) 0.56632(19) 0.0628(9) Uani 1 1 d . .
H1 H 0.4012 0.7063 0.5933 0.094 Uiso 1 1 calc R U
O2 O 0.41505(15) 0.5890(11) 0.4544(2) 0.0786(13) Uani 1 1 d . .
H2A H 0.4317 0.6016 0.4293 0.118 Uiso 1 1 calc R U
O3 O 0.48559(14) 0.5377(10) 0.3916(2) 0.0765(12) Uani 1 1 d . .
H3A H 0.5181 0.5439 0.4325 0.115 Uiso 1 1 calc R U
O4 O 0.57436(13) 0.3475(8) 0.3691(2) 0.0638(9) Uani 1 1 d . .
H4A H 0.5862 0.2010 0.3846 0.096 Uiso 1 1 calc R U
S1 S 0.22783(5) 0.8042(3) 0.39394(7) 0.0541(3) Uani 1 1 d . .
S2 S 0.27783(4) 0.5555(2) 0.29822(6) 0.0446(3) Uani 1 1 d . .
S3 S 0.38209(5) 0.4700(2) 0.19664(7) 0.0526(3) Uani 1 1 d . .
S4 S 0.45780(5) 0.2445(3) 0.13602(8) 0.0647(4) Uani 1 1 d . .

loop_
_atom_site_aniso_label
_atom_site_aniso_U_11
_atom_site_aniso_U_22
_atom_site_aniso_U_33
_atom_site_aniso_U_23
_atom_site_aniso_U_13
_atom_site_aniso_U_12
C1 0.040(2) 0.044(3) 0.056(3) -0.004(2) 0.0260(19) 0.0044(17)
C2 0.055(3) 0.048(3) 0.080(3) -0.001(2) 0.040(3) 0.003(2)
C3 0.071(3) 0.051(3) 0.117(5) -0.014(3) 0.061(4) -0.004(3)
C4 0.049(3) 0.082(5) 0.104(5) -0.034(4) 0.041(3) -0.011(3)
C5 0.046(3) 0.098(5) 0.066(3) -0.019(3) 0.019(2) 0.007(3)
C6 0.048(2) 0.061(3) 0.054(3) 0.000(2) 0.024(2) 0.008(2)
C7 0.047(2) 0.043(3) 0.0375(19) 0.0053(17) 0.0226(17) 0.0049(17)
C8 0.063(3) 0.057(3) 0.040(2) -0.008(2) 0.028(2) 0.006(2)
C9 0.053(2) 0.063(3) 0.033(2) -0.004(2) 0.0202(19) 0.005(2)
C10 0.048(2) 0.069(3) 0.040(2) -0.006(2) 0.0215(19) -0.006(2)
C11 0.049(2) 0.059(3) 0.041(2) 0.000(2) 0.0269(19) -0.005(2)
C12 0.050(2) 0.044(3) 0.044(2) -0.0020(18) 0.026(2) 0.0044(18)
C13 0.059(3) 0.049(3) 0.054(3) -0.003(2) 0.033(2) -0.006(2)
C14 0.052(3) 0.094(5) 0.047(3) -0.020(3) 0.021(2) -0.007(3)
C15 0.078(3) 0.082(4) 0.046(3) 0.009(3) 0.033(3) 0.025(3)
C16 0.097(4) 0.056(4) 0.076(4) 0.020(3) 0.057(4) 0.015(3)
C17 0.062(3) 0.050(3) 0.070(3) -0.007(2) 0.034(3) -0.009(2)
C18 0.047(2) 0.050(3) 0.045(2) -0.005(2) 0.0212(19) 0.0019(19)
C19 0.054(2) 0.068(3) 0.048(2) 0.003(2) 0.028(2) -0.005(2)
C20 0.053(2) 0.072(4) 0.040(2) 0.004(2) 0.020(2) 0.005(2)
C21 0.041(2) 0.063(3) 0.046(2) -0.001(2) 0.0169(19) 0.0075(19)
C22 0.051(3) 0.068(4) 0.055(3) -0.006(2) 0.020(2) 0.017(2)
O1 0.067(2) 0.073(3) 0.0345(15) -0.0053(15) 0.0165(15) 0.0030(17)
O2 0.0523(19) 0.128(4) 0.053(2) 0.000(2) 0.0262(16) 0.025(2)
O3 0.0510(18) 0.119(4) 0.053(2) -0.025(2) 0.0229(16) 0.002(2)
O4 0.0454(17) 0.074(3) 0.057(2) -0.0049(18) 0.0168(15) 0.0111(16)
S1 0.0574(6) 0.0676(8) 0.0461(6) 0.0014(5) 0.0333(5) 0.0057(5)
S2 0.0434(5) 0.0495(7) 0.0410(5) -0.0031(4) 0.0222(4) 0.0033(4)
S3 0.0476(6) 0.0643(8) 0.0446(6) -0.0018(5) 0.0233(5) 0.0085(5)
S4 0.0517(6) 0.0879(10) 0.0519(6) -0.0048(6) 0.0253(5) 0.0169(6)

loop_
_atom_type_symbol
_atom_type_description
_atom_type_scat_dispersion_real
_atom_type_scat_dispersion_imag
_atom_type_scat_source
C C 0.0181 0.0091 'International Tables Vol C Tables 4.2.6.8 and 6.1.1.4'
H H 0.0000 0.0000 'International Tables Vol C Tables 4.2.6.8 and 6.1.1.4'
O O 0.0492 0.0322 'International Tables Vol C Tables 4.2.6.8 and 6.1.1.4'
S S 0.3331 0.5567 'International Tables Vol C Tables 4.2.6.8 and 6.1.1.4'

loop_
_geom_angle_atom_site_label_1
_geom_angle_atom_site_label_2
_geom_angle_atom_site_label_3
_geom_angle
C6 C1 C2 118.9(5)
C6 C1 C7 119.3(4)
C2 C1 C7 121.8(4)
C3 C2 C1 119.9(6)
C3 C2 H2 120.0
C1 C2 H2 120.0
C2 C3 C4 120.3(6)
C2 C3 H3 119.9
C4 C3 H3 119.9
C5 C4 C3 120.3(6)
C5 C4 H4 119.9
C3 C4 H4 119.9
C4 C5 C6 120.0(6)
C4 C5 H5 120.0
C6 C5 H5 120.0
C1 C6 C5 120.6(6)
C1 C6 H6 119.7
C5 C6 H6 119.7
C1 C7 S1 109.3(3)
C1 C7 S2 107.4(3)
S1 C7 S2 115.5(2)
C1 C7 H7 108.1
S1 C7 H7 108.1
S2 C7 H7 108.1
C9 C8 S1 114.7(4)
C9 C8 H8A 108.6
S1 C8 H8A 108.6
C9 C8 H8B 108.6
S1 C8 H8B 108.6
H8A C8 H8B 107.6
O1 C9 C10 109.0(4)
O1 C9 C8 109.0(4)
C10 C9 C8 114.5(4)
O1 C9 H9 108.1
C10 C9 H9 108.1
C8 C9 H9 108.1
O2 C10 C9 109.3(4)
O2 C10 C11 110.0(4)
C9 C10 C11 115.1(4)
O2 C10 H10 107.4
C9 C10 H10 107.4
C11 C10 H10 107.4
C10 C11 S2 116.1(3)
C10 C11 H11A 108.3
S2 C11 H11A 108.3
C10 C11 H11B 108.3
S2 C11 H11B 108.3
H11A C11 H11B 107.4
C13 C12 C17 118.1(4)
C13 C12 C18 119.1(4)
C17 C12 C18 122.8(4)
C12 C13 C14 120.6(5)
C12 C13 H13 119.7
C14 C13 H13 119.7
C15 C14 C13 120.3(5)
C15 C14 H14 119.9
C13 C14 H14 119.9
C16 C15 C14 119.8(5)
C16 C15 H15 120.1
C14 C15 H15 120.1
C15 C16 C17 121.2(6)
C15 C16 H16 119.4
C17 C16 H16 119.4
C16 C17 C12 120.0(5)
C16 C17 H17 120.0
C12 C17 H17 120.0
C12 C18 S4 108.3(3)
C12 C18 S3 107.3(3)
S4 C18 S3 116.3(2)
C12 C18 H18 108.2
S4 C18 H18 108.2
S3 C18 H18 108.2
C20 C19 S3 115.3(4)
C20 C19 H19A 108.5
S3 C19 H19A 108.5
C20 C19 H19B 108.5
S3 C19 H19B 108.5
H19A C19 H19B 107.5
O3 C20 C21 108.9(5)
O3 C20 C19 109.1(4)
C21 C20 C19 114.8(4)
O3 C20 H20 108.0
C21 C20 H20 108.0
C19 C20 H20 108.0
O4 C21 C20 109.8(4)
O4 C21 C22 111.9(4)
C20 C21 C22 114.5(5)
O4 C21 H21 106.7
C20 C21 H21 106.7
C22 C21 H21 106.7
C21 C22 S4 115.0(4)
C21 C22 H22A 108.5
S4 C22 H22A 108.5
C21 C22 H22B 108.5
S4 C22 H22B 108.5
H22A C22 H22B 107.5
C9 O1 H1 109.5
C10 O2 H2A 109.5
C20 O3 H3A 109.5
C21 O4 H4A 109.5
C8 S1 C7 104.0(2)
C11 S2 C7 100.5(2)
C19 S3 C18 100.0(2)
C22 S4 C18 104.4(2)

loop_
_geom_bond_atom_site_label_1
_geom_bond_atom_site_label_2
_geom_bond_distance
C1 C6 1.380(7)
C1 C2 1.387(7)
C1 C7 1.509(6)
C2 C3 1.379(8)
C2 H2 0.9300
C3 C4 1.380(10)
C3 H3 0.9300
C4 C5 1.350(10)
C4 H4 0.9300
C5 C6 1.389(8)
C5 H5 0.9300
C6 H6 0.9300
C7 S1 1.814(4)
C7 S2 1.829(4)
C7 H7 0.9800
C8 C9 1.535(7)
C8 S1 1.799(5)
C8 H8A 0.9700
C8 H8B 0.9700
C9 O1 1.428(5)
C9 C10 1.503(6)
C9 H9 0.9800
C10 O2 1.414(7)
C10 C11 1.524(6)
C10 H10 0.9800
C11 S2 1.811(5)
C11 H11A 0.9700
C11 H11B 0.9700
C12 C13 1.377(6)
C12 C17 1.389(7)
C12 C18 1.514(6)
C13 C14 1.388(8)
C13 H13 0.9300
C14 C15 1.356(9)
C14 H14 0.9300
C15 C16 1.349(9)
C15 H15 0.9300
C16 C17 1.377(8)
C16 H16 0.9300
C17 H17 0.9300
C18 S4 1.804(4)
C18 S3 1.831(5)
C18 H18 0.9800
C19 C20 1.519(6)
C19 S3 1.801(5)
C19 H19A 0.9700
C19 H19B 0.9700
C20 O3 1.426(7)
C20 C21 1.512(7)
C20 H20 0.9800
C21 O4 1.428(5)
C21 C22 1.535(7)
C21 H21 0.9800
C22 S4 1.784(5)
C22 H22A 0.9700
C22 H22B 0.9700
O1 H1 0.8200
O2 H2A 0.8200
O3 H3A 0.8200
O4 H4A 0.8200

loop_
_geom_hbond_atom_site_label_D
_geom_hbond_atom_site_label_H
_geom_hbond_atom_site_label_A
_geom_hbond_distance_DH
_geom_hbond_distance_HA
_geom_hbond_distance_DA
_geom_hbond_angle_DHA
_geom_hbond_site_symmetry_A
C8 H8B S1 0.97 2.83 3.769(4) 162.9 4_556
O1 H1 O4 0.82 1.98 2.783(6) 164.7 2_656
O2 H2A O3 0.82 1.98 2.769(5) 161.6 .
O3 H3A O2 0.82 1.97 2.772(5) 164.2 2_656
O4 H4A O1 0.82 2.05 2.859(6) 171.1 2_646
C8 H8B S1 0.97 2.83 3.769(4) 162.9 4_556
O1 H1 O4 0.82 1.98 2.783(6) 164.7 2_656
O2 H2A O3 0.82 1.98 2.769(5) 161.6 .
O3 H3A O2 0.82 1.97 2.772(5) 164.2 2_656
O4 H4A O1 0.82 2.05 2.859(6) 171.1 2_646
C8 H8B S1 0.97 2.83 3.769(4) 162.9 4_556
O1 H1 O4 0.82 1.98 2.783(6) 164.7 2_656
O2 H2A O3 0.82 1.98 2.769(5) 161.6 .
O3 H3A O2 0.82 1.97 2.772(5) 164.2 2_656
O4 H4A O1 0.82 2.05 2.859(6) 171.1 2_646
C8 H8B S1 0.97 2.83 3.769(4) 162.9 4_556
O1 H1 O4 0.82 1.98 2.783(6) 164.7 2_656
O2 H2A O3 0.82 1.98 2.769(5) 161.6 .
O3 H3A O2 0.82 1.97 2.772(5) 164.2 2_656
O4 H4A O1 0.82 2.05 2.859(6) 171.1 2_646

loop_
_geom_torsion_atom_site_label_1
_geom_torsion_atom_site_label_2
_geom_torsion_atom_site_label_3
_geom_torsion_atom_site_label_4
_geom_torsion
C6 C1 C2 C3 0.7(7)
C7 C1 C2 C3 -177.7(5)
C1 C2 C3 C4 -0.6(8)
C2 C3 C4 C5 -0.6(8)
C3 C4 C5 C6 1.7(9)
C2 C1 C6 C5 0.4(7)
C7 C1 C6 C5 178.8(4)
C4 C5 C6 C1 -1.5(8)
C6 C1 C7 S1 132.8(4)
C2 C1 C7 S1 -48.8(5)
C6 C1 C7 S2 -101.2(4)
C2 C1 C7 S2 77.2(4)
S1 C8 C9 O1 -136.3(4)
S1 C8 C9 C10 101.4(5)
O1 C9 C10 O2 68.9(5)
C8 C9 C10 O2 -168.9(4)
O1 C9 C10 C11 -166.9(4)
C8 C9 C10 C11 -44.6(6)
O2 C10 C11 S2 76.6(5)
C9 C10 C11 S2 -47.3(6)
C17 C12 C13 C14 -0.3(7)
C18 C12 C13 C14 178.9(4)
C12 C13 C14 C15 -0.2(8)
C13 C14 C15 C16 0.9(8)
C14 C15 C16 C17 -1.2(9)
C15 C16 C17 C12 0.7(9)
C13 C12 C17 C16 0.0(7)
C18 C12 C17 C16 -179.1(5)
C13 C12 C18 S4 130.8(4)
C17 C12 C18 S4 -50.0(5)
C13 C12 C18 S3 -102.9(4)
C17 C12 C18 S3 76.3(5)
S3 C19 C20 O3 74.2(5)
S3 C19 C20 C21 -48.2(6)
O3 C20 C21 O4 65.8(5)
C19 C20 C21 O4 -171.6(5)
O3 C20 C21 C22 -167.3(4)
C19 C20 C21 C22 -44.7(6)
O4 C21 C22 S4 -133.1(4)
C20 C21 C22 S4 101.1(5)
C9 C8 S1 C7 -73.7(4)
C1 C7 S1 C8 176.9(3)
S2 C7 S1 C8 55.6(3)
C10 C11 S2 C7 94.5(4)
C1 C7 S2 C11 164.2(3)
S1 C7 S2 C11 -73.5(3)
C20 C19 S3 C18 95.5(4)
C12 C18 S3 C19 165.3(3)
S4 C18 S3 C19 -73.3(3)
C21 C22 S4 C18 -71.9(4)
C12 C18 S4 C22 175.0(3)
S3 C18 S4 C22 54.1(4)
